data_7245909
loop_
_publ_author_name
'Gassara, Mahdi'
'Msalmi, Rawia'
'Liu, Xinghui'
'Hassen, Fredj'
'Moliterni, Anna'
'Ben Hamadi, Naoufel'
'Guesmi, Ahlem'
'Khezami, Lotfi'
'Soltani, Taoufik'
'Na\"ili, Houcine'

_publ_section_title
;
 A promising 1D Cd-based hybrid perovskite-type for white-light emission
 with high-color-rendering index
;
_journal_issue 52
_journal_name_full 'RSC Advances'
_journal_page_first 33516
_journal_page_last 33524
_journal_paper_doi 10.1039/D2RA04676H
_journal_volume 12
_journal_year 2022
_chemical_formula_sum 'C18 H21 Br8 Cd N3'
_chemical_formula_weight 1031.06
_space_group_crystal_system monoclinic
_space_group_IT_number 14
_space_group_name_Hall '-P 2ybc'
_space_group_name_H-M_alt 'P 1 21/c 1'
_atom_sites_solution_hydrogens geom
_audit_creation_method SHELXL-2018/3
_audit_update_record
;
2021-06-26 deposited with the CCDC.	2022-11-15 downloaded from the CCDC.
;
_cell_angle_alpha 90
_cell_angle_beta 99.590(10)
_cell_angle_gamma 90
_cell_formula_units_Z 4
_cell_length_a 15.4709(14)
_cell_length_b 8.1826(10)
_cell_length_c 23.466(4)
_cell_measurement_reflns_used 6444
_cell_measurement_temperature 293(2)
_cell_measurement_theta_max 27.44
_cell_measurement_theta_min 2.72
_cell_volume 2929.1(7)
_computing_structure_refinement 'SHELXL-2018/3 (Sheldrick, 2018)'
_diffrn_ambient_temperature 293(2)
_diffrn_measured_fraction_theta_full 1.000
_diffrn_measured_fraction_theta_max 0.998
_diffrn_measurement_device_type 'APEXII, Bruker-AXS'
_diffrn_measurement_method 'CCD rotation images, thin slices'
_diffrn_radiation_type MoK\a
_diffrn_radiation_wavelength 0.71073
_diffrn_reflns_av_R_equivalents 0.0865
_diffrn_reflns_av_unetI/netI 0.0479
_diffrn_reflns_Laue_measured_fraction_full 1.000
_diffrn_reflns_Laue_measured_fraction_max 0.998
_diffrn_reflns_limit_h_max 19
_diffrn_reflns_limit_h_min -20
_diffrn_reflns_limit_k_max 10
_diffrn_reflns_limit_k_min -9
_diffrn_reflns_limit_l_max 30
_diffrn_reflns_limit_l_min -30
_diffrn_reflns_number 64272
_diffrn_reflns_point_group_measured_fraction_full 1.000
_diffrn_reflns_point_group_measured_fraction_max 0.998
_diffrn_reflns_theta_full 25.242
_diffrn_reflns_theta_max 27.525
_diffrn_reflns_theta_min 2.024
_exptl_absorpt_coefficient_mu 11.670
_exptl_absorpt_correction_T_max 0.353
_exptl_absorpt_correction_T_min 0.170
_exptl_absorpt_correction_type multi-scan
_exptl_crystal_colour yellow
_exptl_crystal_density_diffrn 2.338
_exptl_crystal_description needle
_exptl_crystal_F_000 1912
_exptl_crystal_size_max 0.225
_exptl_crystal_size_mid 0.125
_exptl_crystal_size_min 0.100
_refine_diff_density_max 0.679
_refine_diff_density_min -1.139
_refine_diff_density_rms 0.155
_refine_ls_extinction_method none
_refine_ls_goodness_of_fit_ref 1.098
_refine_ls_hydrogen_treatment constr
_refine_ls_matrix_type full
_refine_ls_number_parameters 274
_refine_ls_number_reflns 6738
_refine_ls_number_restraints 0
_refine_ls_restrained_S_all 1.098
_refine_ls_R_factor_all 0.0895
_refine_ls_R_factor_gt 0.0364
_refine_ls_shift/su_max 0.001
_refine_ls_shift/su_mean 0.000
_refine_ls_structure_factor_coef Fsqd
_refine_ls_weighting_details 'w=1/[\s^2^(Fo^2^)+(0.0316P)^2^+4.0639P] where P=(Fo^2^+2Fc^2^)/3'
_refine_ls_weighting_scheme calc
_refine_ls_wR_factor_gt 0.0727
_refine_ls_wR_factor_ref 0.0914
_reflns_Friedel_coverage 0.000
_reflns_number_gt 4209
_reflns_number_total 6738
_reflns_threshold_expression 'I > 2\s(I)'
_cod_data_source_file d2ra04676h11.cif
_cod_data_source_block shelx
_cod_original_sg_symbol_H-M 'P 21/c'
_cod_database_code 7245909
_shelx_shelxl_version_number 2018/3
_shelx_space_group_comment
;
The symmetry employed for this shelxl refinement is uniquely defined
by the following loop, which should always be used as a source of
symmetry information in preference to the above space-group names.
They are only intended as comments.
;
_shelx_estimated_absorpt_t_min 0.179
_shelx_estimated_absorpt_t_max 0.388

loop_
_space_group_symop_operation_xyz
'x, y, z'
'-x, y+1/2, -z+1/2'
'-x, -y, -z'
'x, -y-1/2, z-1/2'

loop_
_atom_site_label
_atom_site_type_symbol
_atom_site_fract_x
_atom_site_fract_y
_atom_site_fract_z
_atom_site_U_iso_or_equiv
_atom_site_adp_type
_atom_site_occupancy
_atom_site_site_symmetry_order
_atom_site_calc_flag
_atom_site_refinement_flags_posn
_atom_site_refinement_flags_adp
_atom_site_refinement_flags_occupancy
_atom_site_disorder_assembly
_atom_site_disorder_group
Cd1 Cd 0.53082(3) 0.99926(5) 0.16647(2) 0.04166(11) Uani 1 1 d . . . . .
Br1 Br 0.47532(4) 1.25458(7) 0.24347(2) 0.04299(14) Uani 1 1 d . . . . .
Br3 Br 0.56368(4) 0.74510(7) 0.09403(2) 0.05140(16) Uani 1 1 d . . . . .
Br2 Br 0.69401(4) 1.05978(7) 0.22714(2) 0.04396(15) Uani 1 1 d . . . . .
Br4 Br 0.35105(4) 0.95498(8) 0.13964(3) 0.05421(17) Uani 1 1 d . . . . .
Br8 Br 0.07671(5) 0.37259(10) 0.95467(3) 0.0689(2) Uani 1 1 d . . . . .
Br6 Br 0.03970(5) 0.08532(11) 0.11504(4) 0.0834(2) Uani 1 1 d . . . . .
Br5 Br 0.54055(4) 1.24227(7) 0.08567(2) 0.05266(17) Uani 1 1 d . . . . .
Br7 Br 0.95519(5) 0.13544(10) 0.29352(4) 0.0806(2) Uani 1 1 d . . . . .
N1 N -0.3480(3) 0.0125(6) 0.0041(2) 0.0547(13) Uani 1 1 d . . . . .
HN1A H -0.366298 -0.086143 0.012726 0.082 Uiso 1 1 calc R U . . .
HN1B H -0.353769 0.022740 -0.034148 0.082 Uiso 1 1 calc R U . . .
HN1C H -0.380023 0.088573 0.017902 0.082 Uiso 1 1 calc R U . . .
N2 N 1.3428(3) -0.0353(6) 0.2938(2) 0.0539(13) Uani 1 1 d . . . . .
HN2A H 1.372381 -0.032417 0.329730 0.081 Uiso 1 1 calc R U . . .
HN2B H 1.365892 0.036309 0.272062 0.081 Uiso 1 1 calc R U . . .
HN2C H 1.345925 -0.135227 0.279338 0.081 Uiso 1 1 calc R U . . .
N3 N 0.3943(3) 0.5379(6) 1.1406(2) 0.0506(12) Uani 1 1 d . . . . .
HN3A H 0.379330 0.614897 1.163875 0.076 Uiso 1 1 calc R U . . .
HN3B H 0.438714 0.573278 1.124191 0.076 Uiso 1 1 calc R U . . .
HN3C H 0.410410 0.447987 1.160940 0.076 Uiso 1 1 calc R U . . .
C7 C 0.3180(4) 0.5002(7) 1.0949(2) 0.0412(13) Uani 1 1 d . . . . .
C8 C 0.3294(4) 0.4806(8) 1.0382(3) 0.0540(16) Uani 1 1 d . . . . .
H8 H 0.384775 0.491865 1.028135 0.065 Uiso 1 1 calc R U . . .
C10 C 0.1757(4) 0.4264(7) 1.0122(2) 0.0493(14) Uani 1 1 d . . . . .
C1 C -0.2546(4) 0.0330(7) 0.0302(2) 0.0485(15) Uani 1 1 d . . . . .
C11 C 0.1643(4) 0.4497(9) 1.0688(3) 0.0607(17) Uani 1 1 d . . . . .
H11 H 0.108755 0.441309 1.078737 0.073 Uiso 1 1 calc R U . . .
C13 C 1.2499(4) 0.0072(7) 0.2943(2) 0.0415(13) Uani 1 1 d . . . . .
C5 C -0.1413(5) 0.0084(8) 0.1132(3) 0.0621(18) Uani 1 1 d . . . . .
H5 H -0.123344 -0.019192 0.151754 0.074 Uiso 1 1 calc R U . . .
C6 C -0.2284(4) -0.0111(8) 0.0877(3) 0.0578(17) Uani 1 1 d . . . . .
H6 H -0.268914 -0.053416 0.108954 0.069 Uiso 1 1 calc R U . . .
C14 C 1.2142(4) 0.1415(7) 0.2640(3) 0.0572(16) Uani 1 1 d . . . . .
H14 H 1.248341 0.205229 0.243531 0.069 Uiso 1 1 calc R U . . .
C2 C -0.1956(4) 0.0983(9) -0.0015(3) 0.0649(19) Uani 1 1 d . . . . .
H2 H -0.214086 0.130689 -0.039581 0.078 Uiso 1 1 calc R U . . .
C17 C 1.1128(4) -0.0514(8) 0.3245(3) 0.0547(16) Uani 1 1 d . . . . .
H17 H 1.078817 -0.116799 0.344513 0.066 Uiso 1 1 calc R U . . .
C12 C 0.2362(4) 0.4858(8) 1.1110(3) 0.0583(17) Uani 1 1 d . . . . .
H12 H 0.229391 0.499949 1.149318 0.070 Uiso 1 1 calc R U . . .
C9 C 0.2571(4) 0.4436(8) 0.9960(3) 0.0575(17) Uani 1 1 d . . . . .
H9 H 0.263670 0.430877 0.957526 0.069 Uiso 1 1 calc R U . . .
C4 C -0.0816(4) 0.0688(8) 0.0811(3) 0.0550(16) Uani 1 1 d . . . . .
C16 C 1.0759(4) 0.0836(7) 0.2941(3) 0.0495(15) Uani 1 1 d . . . . .
C18 C 1.2006(4) -0.0892(7) 0.3251(3) 0.0537(16) Uani 1 1 d . . . . .
H18 H 1.225871 -0.178423 0.346103 0.064 Uiso 1 1 calc R U . . .
C3 C -0.1070(5) 0.1157(9) 0.0242(3) 0.068(2) Uani 1 1 d . . . . .
H3 H -0.066270 0.158119 0.003168 0.082 Uiso 1 1 calc R U . . .
C15 C 1.1263(4) 0.1821(8) 0.2640(3) 0.0585(17) Uani 1 1 d . . . . .
H15 H 1.101762 0.273707 0.244070 0.070 Uiso 1 1 calc R U . . .

loop_
_atom_site_aniso_label
_atom_site_aniso_U_11
_atom_site_aniso_U_22
_atom_site_aniso_U_33
_atom_site_aniso_U_23
_atom_site_aniso_U_13
_atom_site_aniso_U_12
Cd1 0.0452(2) 0.0437(2) 0.0364(2) -0.00006(17) 0.00768(17) -0.00247(19)
Br1 0.0499(3) 0.0421(3) 0.0389(3) -0.0039(2) 0.0130(2) 0.0020(3)
Br3 0.0656(4) 0.0483(4) 0.0454(3) -0.0071(3) 0.0241(3) -0.0090(3)
Br2 0.0424(3) 0.0477(3) 0.0424(3) 0.0030(2) 0.0087(2) 0.0018(3)
Br4 0.0465(4) 0.0705(4) 0.0438(3) -0.0039(3) 0.0023(3) -0.0010(3)
Br8 0.0593(4) 0.0881(5) 0.0539(4) -0.0138(4) -0.0060(3) -0.0095(4)
Br6 0.0637(5) 0.1059(6) 0.0753(5) -0.0088(4) -0.0036(4) -0.0091(4)
Br5 0.0697(4) 0.0503(4) 0.0402(3) 0.0085(3) 0.0155(3) 0.0111(3)
Br7 0.0559(4) 0.0854(6) 0.0998(6) 0.0001(4) 0.0106(4) 0.0158(4)
N1 0.059(3) 0.062(3) 0.047(3) -0.003(2) 0.018(2) -0.007(3)
N2 0.053(3) 0.056(3) 0.056(3) -0.004(2) 0.020(3) -0.007(2)
N3 0.044(3) 0.061(3) 0.044(3) 0.001(2) 0.000(2) -0.004(2)
C7 0.042(3) 0.040(3) 0.041(3) 0.002(2) 0.002(2) 0.002(3)
C8 0.046(4) 0.072(4) 0.045(3) 0.002(3) 0.008(3) 0.004(3)
C10 0.051(4) 0.052(4) 0.044(3) -0.005(3) 0.003(3) 0.001(3)
C1 0.056(4) 0.047(4) 0.044(3) -0.006(3) 0.015(3) -0.005(3)
C11 0.046(4) 0.089(5) 0.048(4) -0.002(3) 0.011(3) -0.008(3)
C13 0.051(3) 0.037(3) 0.037(3) -0.008(2) 0.011(3) -0.003(3)
C5 0.080(5) 0.073(5) 0.035(3) 0.002(3) 0.016(3) -0.004(4)
C6 0.061(4) 0.075(5) 0.042(3) -0.002(3) 0.023(3) -0.006(3)
C14 0.063(4) 0.045(4) 0.064(4) 0.010(3) 0.012(3) -0.008(3)
C2 0.066(5) 0.085(5) 0.045(4) 0.008(3) 0.012(3) -0.021(4)
C17 0.056(4) 0.050(4) 0.064(4) 0.006(3) 0.028(3) 0.002(3)
C12 0.052(4) 0.085(5) 0.039(3) -0.001(3) 0.010(3) -0.006(3)
C9 0.055(4) 0.080(5) 0.038(3) -0.008(3) 0.010(3) 0.005(3)
C4 0.059(4) 0.058(4) 0.048(4) -0.009(3) 0.009(3) -0.003(3)
C16 0.051(4) 0.046(4) 0.051(4) -0.007(3) 0.008(3) 0.001(3)
C18 0.065(4) 0.046(4) 0.055(4) 0.011(3) 0.023(3) 0.011(3)
C3 0.063(5) 0.090(5) 0.054(4) 0.012(4) 0.014(3) -0.026(4)
C15 0.066(4) 0.048(4) 0.058(4) 0.010(3) 0.002(3) 0.009(3)

loop_
_atom_type_symbol
_atom_type_description
_atom_type_scat_dispersion_real
_atom_type_scat_dispersion_imag
_atom_type_scat_source
C C 0.0033 0.0016 'International Tables Vol C Tables 4.2.6.8 and 6.1.1.4'
H H 0.0000 0.0000 'International Tables Vol C Tables 4.2.6.8 and 6.1.1.4'
Br Br -0.2901 2.4595 'International Tables Vol C Tables 4.2.6.8 and 6.1.1.4'
Cd Cd -0.8075 1.2024 'International Tables Vol C Tables 4.2.6.8 and 6.1.1.4'
N N 0.0061 0.0033 'International Tables Vol C Tables 4.2.6.8 and 6.1.1.4'

loop_
_geom_angle_atom_site_label_1
_geom_angle_atom_site_label_2
_geom_angle_atom_site_label_3
_geom_angle
_geom_angle_site_symmetry_1
_geom_angle_site_symmetry_3
_geom_angle_publ_flag
Br2 Cd1 Br5 94.35(2) . . ?
Br2 Cd1 Br4 161.52(2) . . ?
Br5 Cd1 Br4 96.04(2) . . ?
Br2 Cd1 Br3 101.93(2) . . ?
Br5 Cd1 Br3 94.70(2) . . ?
Br4 Cd1 Br3 92.41(2) . . ?
Br2 Cd1 Br1 83.44(2) . 2_645 ?
Br5 Cd1 Br1 176.99(2) . 2_645 ?
Br4 Cd1 Br1 85.55(2) . 2_645 ?
Br3 Cd1 Br1 87.77(2) . 2_645 ?
Br2 Cd1 Br1 83.77(2) . . ?
Br5 Cd1 Br1 88.04(2) . . ?
Br4 Cd1 Br1 81.36(2) . . ?
Br3 Cd1 Br1 173.44(2) . . ?
Br1 Cd1 Br1 89.682(16) 2_645 . ?
Cd1 Br1 Cd1 164.88(2) 2_655 . ?
C1 N1 HN1A 109.5 . . ?
C1 N1 HN1B 109.5 . . ?
HN1A N1 HN1B 109.5 . . ?
C1 N1 HN1C 109.5 . . ?
HN1A N1 HN1C 109.5 . . ?
HN1B N1 HN1C 109.5 . . ?
C13 N2 HN2A 109.5 . . ?
C13 N2 HN2B 109.5 . . ?
HN2A N2 HN2B 109.5 . . ?
C13 N2 HN2C 109.5 . . ?
HN2A N2 HN2C 109.5 . . ?
HN2B N2 HN2C 109.5 . . ?
C7 N3 HN3A 109.5 . . ?
C7 N3 HN3B 109.5 . . ?
HN3A N3 HN3B 109.5 . . ?
C7 N3 HN3C 109.5 . . ?
HN3A N3 HN3C 109.5 . . ?
HN3B N3 HN3C 109.5 . . ?
C8 C7 C12 121.5(5) . . ?
C8 C7 N3 120.3(5) . . ?
C12 C7 N3 118.2(5) . . ?
C7 C8 C9 119.5(6) . . ?
C7 C8 H8 120.3 . . ?
C9 C8 H8 120.3 . . ?
C9 C10 C11 121.2(6) . . ?
C9 C10 Br8 119.2(4) . . ?
C11 C10 Br8 119.6(5) . . ?
C2 C1 C6 120.8(6) . . ?
C2 C1 N1 120.6(5) . . ?
C6 C1 N1 118.6(5) . . ?
C10 C11 C12 119.9(6) . . ?
C10 C11 H11 120.1 . . ?
C12 C11 H11 120.1 . . ?
C14 C13 C18 121.2(6) . . ?
C14 C13 N2 119.3(5) . . ?
C18 C13 N2 119.4(5) . . ?
C4 C5 C6 119.9(6) . . ?
C4 C5 H5 120.1 . . ?
C6 C5 H5 120.1 . . ?
C5 C6 C1 119.5(6) . . ?
C5 C6 H6 120.3 . . ?
C1 C6 H6 120.3 . . ?
C13 C14 C15 119.7(6) . . ?
C13 C14 H14 120.1 . . ?
C15 C14 H14 120.1 . . ?
C1 C2 C3 119.5(6) . . ?
C1 C2 H2 120.2 . . ?
C3 C2 H2 120.2 . . ?
C16 C17 C18 120.0(6) . . ?
C16 C17 H17 120.0 . . ?
C18 C17 H17 120.0 . . ?
C7 C12 C11 118.8(6) . . ?
C7 C12 H12 120.6 . . ?
C11 C12 H12 120.6 . . ?
C10 C9 C8 119.0(6) . . ?
C10 C9 H9 120.5 . . ?
C8 C9 H9 120.5 . . ?
C5 C4 C3 121.2(6) . . ?
C5 C4 Br6 119.9(5) . . ?
C3 C4 Br6 118.9(5) . . ?
C17 C16 C15 120.4(6) . . ?
C17 C16 Br7 119.8(5) . . ?
C15 C16 Br7 119.8(5) . . ?
C13 C18 C17 119.4(6) . . ?
C13 C18 H18 120.3 . . ?
C17 C18 H18 120.3 . . ?
C4 C3 C2 119.0(6) . . ?
C4 C3 H3 120.5 . . ?
C2 C3 H3 120.5 . . ?
C16 C15 C14 119.2(6) . . ?
C16 C15 H15 120.4 . . ?
C14 C15 H15 120.4 . . ?

loop_
_geom_bond_atom_site_label_1
_geom_bond_atom_site_label_2
_geom_bond_distance
_geom_bond_site_symmetry_2
_geom_bond_publ_flag
Cd1 Br2 2.7292(8) . ?
Cd1 Br5 2.7690(7) . ?
Cd1 Br4 2.7712(8) . ?
Cd1 Br3 2.7859(7) . ?
Cd1 Br1 2.9242(7) 2_645 ?
Cd1 Br1 2.9806(7) . ?
Br8 C10 1.917(6) . ?
Br6 C4 1.917(6) . ?
Br7 C16 1.913(6) . ?
N1 C1 1.482(8) . ?
N1 HN1A 0.8900 . ?
N1 HN1B 0.8900 . ?
N1 HN1C 0.8900 . ?
N2 C13 1.481(7) . ?
N2 HN2A 0.8900 . ?
N2 HN2B 0.8900 . ?
N2 HN2C 0.8900 . ?
N3 C7 1.489(7) . ?
N3 HN3A 0.8900 . ?
N3 HN3B 0.8900 . ?
N3 HN3C 0.8900 . ?
C7 C8 1.381(8) . ?
C7 C12 1.385(8) . ?
C8 C9 1.398(8) . ?
C8 H8 0.9300 . ?
C10 C9 1.382(8) . ?
C10 C11 1.383(8) . ?
C1 C2 1.378(8) . ?
C1 C6 1.390(8) . ?
C11 C12 1.390(9) . ?
C11 H11 0.9300 . ?
C13 C14 1.374(8) . ?
C13 C18 1.382(8) . ?
C5 C4 1.376(9) . ?
C5 C6 1.390(9) . ?
C5 H5 0.9300 . ?
C6 H6 0.9300 . ?
C14 C15 1.401(9) . ?
C14 H14 0.9300 . ?
C2 C3 1.410(9) . ?
C2 H2 0.9300 . ?
C17 C16 1.386(8) . ?
C17 C18 1.390(8) . ?
C17 H17 0.9300 . ?
C12 H12 0.9300 . ?
C9 H9 0.9300 . ?
C4 C3 1.383(9) . ?
C16 C15 1.392(9) . ?
C18 H18 0.9300 . ?
C3 H3 0.9300 . ?
C15 H15 0.9300 . ?

loop_
_geom_hbond_atom_site_label_D
_geom_hbond_atom_site_label_H
_geom_hbond_atom_site_label_A
_geom_hbond_distance_DH
_geom_hbond_distance_HA
_geom_hbond_distance_DA
_geom_hbond_angle_DHA
_geom_hbond_site_symmetry_A
_geom_hbond_publ_flag
N1 HN1A Br3 0.89 2.72 3.475(5) 143.0 1_445 yes
N1 HN1B Br4 0.89 2.49 3.375(5) 173.3 3_565 yes
N1 HN1C Br5 0.89 2.50 3.358(5) 160.9 1_445 yes
N2 HN2A Br5 0.89 2.87 3.587(5) 138.2 2_735 yes
N2 HN2B Br1 0.89 2.62 3.469(5) 158.8 1_645 yes
N2 HN2C Br2 0.89 2.57 3.384(5) 152.5 2_735 yes
N3 HN3A Br4 0.89 2.86 3.477(5) 127.9 1_556 yes
N3 HN3B Br3 0.89 2.58 3.448(5) 164.3 1_556 yes
N3 HN3C Br1 0.89 2.57 3.430(5) 162.2 1_546 yes

loop_
_geom_torsion_atom_site_label_1
_geom_torsion_atom_site_label_2
_geom_torsion_atom_site_label_3
_geom_torsion_atom_site_label_4
_geom_torsion
_geom_torsion_site_symmetry_1
_geom_torsion_site_symmetry_2
_geom_torsion_site_symmetry_3
_geom_torsion_site_symmetry_4
_geom_torsion_publ_flag
C12 C7 C8 C9 -0.7(9) . . . . ?
N3 C7 C8 C9 179.4(5) . . . . ?
C9 C10 C11 C12 -2.2(10) . . . . ?
Br8 C10 C11 C12 178.8(5) . . . . ?
C4 C5 C6 C1 -1.0(10) . . . . ?
C2 C1 C6 C5 -1.1(10) . . . . ?
N1 C1 C6 C5 -179.5(6) . . . . ?
C18 C13 C14 C15 -0.2(9) . . . . ?
N2 C13 C14 C15 179.7(5) . . . . ?
C6 C1 C2 C3 2.0(10) . . . . ?
N1 C1 C2 C3 -179.6(6) . . . . ?
C8 C7 C12 C11 0.4(10) . . . . ?
N3 C7 C12 C11 -179.7(6) . . . . ?
C10 C11 C12 C7 1.0(10) . . . . ?
C11 C10 C9 C8 1.9(10) . . . . ?
Br8 C10 C9 C8 -179.1(5) . . . . ?
C7 C8 C9 C10 -0.5(10) . . . . ?
C6 C5 C4 C3 2.1(10) . . . . ?
C6 C5 C4 Br6 -176.8(5) . . . . ?
C18 C17 C16 C15 0.1(10) . . . . ?
C18 C17 C16 Br7 -179.8(5) . . . . ?
C14 C13 C18 C17 1.3(9) . . . . ?
N2 C13 C18 C17 -178.5(5) . . . . ?
C16 C17 C18 C13 -1.3(9) . . . . ?
C5 C4 C3 C2 -1.1(11) . . . . ?
Br6 C4 C3 C2 177.8(5) . . . . ?
C1 C2 C3 C4 -0.9(11) . . . . ?
C17 C16 C15 C14 1.1(9) . . . . ?
Br7 C16 C15 C14 -179.0(5) . . . . ?
C13 C14 C15 C16 -1.0(9) . . . . ?
